data_4134670
loop_
_publ_author_name
'Yadav, Vishal'
'Rodriguez, Rodolfo J.'
'Siegler, Maxime A.'
'Goldberg, David P.'

_publ_section_title
;
 Determining the Inherent Selectivity for Carbon Radical Hydroxylation
 versus Halogenation with Fe<sup>III</sup>(OH)(X) Complexes: Relevance to
 the Rebound Step in Non-heme Iron Halogenases.
;
_journal_issue 16
_journal_name_full 'Journal of the American Chemical Society'
_journal_page_first 7259
_journal_page_last 7264
_journal_paper_doi 10.1021/jacs.0c00493
_journal_volume 142
_journal_year 2020
_chemical_absolute_configuration ad
_chemical_formula_moiety 'C36 H46 Cl Fe N5 O'
_chemical_formula_sum 'C36 H46 Cl Fe N5 O'
_chemical_formula_weight 656.08
_space_group_crystal_system orthorhombic
_space_group_IT_number 19
_space_group_name_Hall 'P 2ac 2ab'
_space_group_name_H-M_alt 'P 21 21 21'
_atom_sites_solution_hydrogens mixed
_atom_sites_solution_primary direct
_atom_sites_solution_secondary difmap
_audit_creation_method SHELXL-2018/3
_cell_angle_alpha 90
_cell_angle_beta 90
_cell_angle_gamma 90
_cell_formula_units_Z 4
_cell_length_a 8.77732(19)
_cell_length_b 17.1427(3)
_cell_length_c 22.6633(5)
_cell_measurement_reflns_used 20430
_cell_measurement_temperature 110(2)
_cell_measurement_theta_max 27.6640
_cell_measurement_theta_min 2.6110
_cell_volume 3410.08(12)
_computing_cell_refinement 'CrysAlisPro 1.171.39.29c (Rigaku OD, 2017)'
_computing_data_collection 'CrysAlisPro 1.171.39.29c (Rigaku OD, 2017)'
_computing_data_reduction 'CrysAlisPro 1.171.39.29c (Rigaku OD, 2017)'
_computing_molecular_graphics 'SHELXTL v6.10 (Sheldrick, 2008)'
_computing_publication_material 'SHELXTL v6.10 (Sheldrick, 2008)'
_computing_structure_refinement 'SHELXL-2018/3 (Sheldrick, 2018)'
_computing_structure_solution 'SHELXS-2018/3 (Sheldrick, 2018)'
_diffrn_ambient_temperature 110(2)
_diffrn_measured_fraction_theta_full 0.998
_diffrn_measured_fraction_theta_max 0.998
_diffrn_measurement_device_type 'SuperNova, Dual, Cu at zero, Atlas'
_diffrn_measurement_method '\w scans'
_diffrn_radiation_monochromator mirror
_diffrn_radiation_source 'SuperNova (Mo) X-ray Source'
_diffrn_radiation_type MoK\a
_diffrn_radiation_wavelength 0.71073
_diffrn_reflns_av_R_equivalents 0.0298
_diffrn_reflns_av_unetI/netI 0.0231
_diffrn_reflns_Laue_measured_fraction_full 0.998
_diffrn_reflns_Laue_measured_fraction_max 0.998
_diffrn_reflns_limit_h_max 11
_diffrn_reflns_limit_h_min -11
_diffrn_reflns_limit_k_max 22
_diffrn_reflns_limit_k_min -22
_diffrn_reflns_limit_l_max 29
_diffrn_reflns_limit_l_min -29
_diffrn_reflns_number 40871
_diffrn_reflns_point_group_measured_fraction_full 0.998
_diffrn_reflns_point_group_measured_fraction_max 0.997
_diffrn_reflns_theta_full 25.242
_diffrn_reflns_theta_max 27.493
_diffrn_reflns_theta_min 2.154
_exptl_absorpt_coefficient_mu 0.556
_exptl_absorpt_correction_T_max 1.000
_exptl_absorpt_correction_T_min 0.524
_exptl_absorpt_correction_type gaussian
_exptl_absorpt_process_details
;
CrysAlisPro 1.171.39.29c (Rigaku Oxford Diffraction, 2017)
Numerical absorption correction based on gaussian integration over
			a multifaceted crystal model
Empirical absorption correction using spherical harmonics,
 implemented in SCALE3 ABSPACK scaling algorithm.
;
_exptl_crystal_colour yellow
_exptl_crystal_density_diffrn 1.278
_exptl_crystal_description block
_exptl_crystal_F_000 1392
_exptl_crystal_size_max 0.39
_exptl_crystal_size_mid 0.18
_exptl_crystal_size_min 0.14
_refine_diff_density_max 0.193
_refine_diff_density_min -0.177
_refine_diff_density_rms 0.036
_refine_ls_abs_structure_details
;
 Flack x determined using 3149 quotients [(I+)-(I-)]/[(I+)+(I-)]
 (Parsons, Flack and Wagner, Acta Cryst. B69 (2013) 249-259).
;
_refine_ls_abs_structure_Flack -0.014(4)
_refine_ls_extinction_method none
_refine_ls_goodness_of_fit_ref 1.055
_refine_ls_hydrogen_treatment mixed
_refine_ls_matrix_type full
_refine_ls_number_parameters 409
_refine_ls_number_reflns 7799
_refine_ls_number_restraints 2
_refine_ls_restrained_S_all 1.055
_refine_ls_R_factor_all 0.0257
_refine_ls_R_factor_gt 0.0238
_refine_ls_shift/su_max 0.001
_refine_ls_shift/su_mean 0.000
_refine_ls_structure_factor_coef Fsqd
_refine_ls_weighting_details 'w=1/[\s^2^(Fo^2^)+(0.0211P)^2^+0.9254P] where P=(Fo^2^+2Fc^2^)/3'
_refine_ls_weighting_scheme calc
_refine_ls_wR_factor_gt 0.0541
_refine_ls_wR_factor_ref 0.0550
_reflns_Friedel_coverage 0.781
_reflns_Friedel_fraction_full 0.999
_reflns_Friedel_fraction_max 0.994
_reflns_number_gt 7456
_reflns_number_total 7799
_reflns_threshold_expression 'I > 2\s(I)'
_cod_data_source_file ja0c00493_si_001.cif
_cod_data_source_block 3
_cod_depositor_comments 'Adding full bibliography for 4134669--4134673.cif.'
_cod_database_code 4134670
_shelx_shelxl_version_number 2018/3
_shelx_space_group_comment
;
The symmetry employed for this shelxl refinement is uniquely defined
by the following loop, which should always be used as a source of
symmetry information in preference to the above space-group names.
They are only intended as comments.
;
_oxdiff_exptl_absorpt_empirical_full_min 0.796
_oxdiff_exptl_absorpt_empirical_full_max 1.439
_oxdiff_exptl_absorpt_empirical_details
;
Empirical correction (ABSPACK) includes:
- Absorption correction using spherical harmonics
- Frame scaling
;

loop_
_space_group_symop_operation_xyz
'x, y, z'
'-x+1/2, -y, z+1/2'
'-x, y+1/2, -z+1/2'
'x+1/2, -y+1/2, -z'

loop_
_atom_site_label
_atom_site_type_symbol
_atom_site_fract_x
_atom_site_fract_y
_atom_site_fract_z
_atom_site_U_iso_or_equiv
_atom_site_adp_type
_atom_site_occupancy
_atom_site_site_symmetry_order
_atom_site_calc_flag
_atom_site_refinement_flags_posn
_atom_site_refinement_flags_adp
_atom_site_refinement_flags_occupancy
_atom_site_disorder_assembly
_atom_site_disorder_group
Fe1 Fe 0.09339(3) 0.14133(2) 0.23265(2) 0.01456(6) Uani 1 1 d . . . . .
Cl1 Cl 0.22351(5) 0.23021(3) 0.29690(2) 0.01770(10) Uani 1 1 d . . . . .
C1 C -0.1058(3) 0.19824(13) 0.44096(10) 0.0335(5) Uani 1 1 d . . . . .
H1A H -0.034591 0.174467 0.412912 0.050 Uiso 1 1 calc R U . . .
H1B H -0.205930 0.173522 0.437044 0.050 Uiso 1 1 calc R U . . .
H1C H -0.067794 0.190832 0.481232 0.050 Uiso 1 1 calc R U . . .
C2 C 0.0381(3) 0.32313(13) 0.42739(10) 0.0252(5) Uani 1 1 d . . . . .
H2A H 0.086459 0.316212 0.466001 0.038 Uiso 1 1 calc R U . . .
H2B H 0.027953 0.378941 0.418869 0.038 Uiso 1 1 calc R U . . .
H2C H 0.100886 0.298461 0.396901 0.038 Uiso 1 1 calc R U . . .
C3 C -0.2169(3) 0.32493(17) 0.47545(10) 0.0374(6) Uani 1 1 d . . . . .
H3A H -0.320279 0.303303 0.474555 0.056 Uiso 1 1 calc R U . . .
H3B H -0.221183 0.381160 0.467841 0.056 Uiso 1 1 calc R U . . .
H3C H -0.171585 0.315652 0.514337 0.056 Uiso 1 1 calc R U . . .
C4 C -0.1198(2) 0.28535(12) 0.42800(8) 0.0211(4) Uani 1 1 d . . . . .
C5 C -0.2029(2) 0.29781(12) 0.36936(9) 0.0200(4) Uani 1 1 d . . . . .
H5A H -0.309669 0.280000 0.373562 0.024 Uiso 1 1 calc R U . . .
H5B H -0.204888 0.354292 0.360305 0.024 Uiso 1 1 calc R U . . .
C6 C -0.2093(2) 0.24024(10) 0.26998(9) 0.0163(4) Uani 1 1 d . . . . .
C7 C -0.3604(2) 0.26590(11) 0.26153(9) 0.0193(4) Uani 1 1 d . . . . .
H7 H -0.406489 0.300156 0.289225 0.023 Uiso 1 1 calc R U . . .
C8 C -0.4400(2) 0.24111(12) 0.21321(8) 0.0208(4) Uani 1 1 d . . . . .
H8 H -0.543222 0.256187 0.207900 0.025 Uiso 1 1 calc R U . . .
C9 C -0.3683(2) 0.19351(12) 0.17178(9) 0.0205(4) Uani 1 1 d . . . . .
H9 H -0.421995 0.175005 0.138182 0.025 Uiso 1 1 calc R U . . .
C10 C -0.2185(2) 0.17401(11) 0.18064(8) 0.0175(4) Uani 1 1 d . . . . .
C11 C -0.1342(2) 0.12482(12) 0.13610(9) 0.0211(4) Uani 1 1 d . . . . .
H11A H -0.207923 0.094671 0.112155 0.025 Uiso 1 1 calc R U . . .
H11B H -0.075236 0.158903 0.109239 0.025 Uiso 1 1 calc R U . . .
C12 C -0.1168(2) 0.01063(12) 0.19851(9) 0.0214(4) Uani 1 1 d . . . . .
H12A H -0.139875 -0.032728 0.171072 0.026 Uiso 1 1 calc R U . . .
H12B H -0.214802 0.032622 0.212356 0.026 Uiso 1 1 calc R U . . .
C13 C -0.0297(2) -0.02060(12) 0.25052(9) 0.0209(4) Uani 1 1 d . . . . .
C14 C -0.0527(2) -0.09607(12) 0.26942(11) 0.0265(5) Uani 1 1 d . . . . .
H14 H -0.120381 -0.129959 0.249113 0.032 Uiso 1 1 calc R U . . .
C15 C 0.0263(3) -0.12115(12) 0.31914(11) 0.0289(5) Uani 1 1 d . . . . .
H15 H 0.010080 -0.172339 0.333927 0.035 Uiso 1 1 calc R U . . .
C16 C 0.1271(3) -0.07259(12) 0.34690(10) 0.0271(5) Uani 1 1 d . . . . .
H16 H 0.181481 -0.089754 0.380731 0.033 Uiso 1 1 calc R U . . .
C17 C 0.1491(2) 0.00371(12) 0.32441(9) 0.0208(4) Uani 1 1 d . . . . .
C18 C 0.3660(3) 0.03700(12) 0.39154(9) 0.0234(5) Uani 1 1 d . . . . .
H18A H 0.330912 -0.007676 0.415656 0.028 Uiso 1 1 calc R U . . .
H18B H 0.375644 0.082547 0.418129 0.028 Uiso 1 1 calc R U . . .
C19 C 0.5243(3) 0.01761(12) 0.36662(10) 0.0237(5) Uani 1 1 d . . . . .
C20 C 0.5814(3) 0.08542(14) 0.32891(11) 0.0362(6) Uani 1 1 d . . . . .
H20A H 0.687556 0.075967 0.317532 0.054 Uiso 1 1 calc R U . . .
H20B H 0.575008 0.133955 0.351625 0.054 Uiso 1 1 calc R U . . .
H20C H 0.518381 0.089845 0.293384 0.054 Uiso 1 1 calc R U . . .
C21 C 0.5200(3) -0.05700(14) 0.32955(11) 0.0330(5) Uani 1 1 d . . . . .
H21A H 0.621821 -0.067570 0.313688 0.050 Uiso 1 1 calc R U . . .
H21B H 0.447926 -0.050375 0.296916 0.050 Uiso 1 1 calc R U . . .
H21C H 0.487573 -0.100821 0.354313 0.050 Uiso 1 1 calc R U . . .
C22 C 0.6309(3) 0.00594(14) 0.41919(11) 0.0332(5) Uani 1 1 d . . . . .
H22A H 0.596501 -0.038918 0.442444 0.050 Uiso 1 1 calc R U . . .
H22B H 0.629978 0.052828 0.443918 0.050 Uiso 1 1 calc R U . . .
H22C H 0.734658 -0.003585 0.404908 0.050 Uiso 1 1 calc R U . . .
C23 C 0.0883(2) 0.03767(11) 0.12891(8) 0.0194(4) Uani 1 1 d . . . . .
H23A H 0.045598 0.027182 0.089270 0.023 Uiso 1 1 calc R U . . .
H23B H 0.122435 -0.012607 0.145858 0.023 Uiso 1 1 calc R U . . .
C24 C 0.2282(2) 0.09376(11) 0.12298(8) 0.0180(4) Uani 1 1 d . . . . .
C25 C 0.1977(2) 0.15805(12) 0.07706(9) 0.0194(4) Uani 1 1 d . . . . .
C26 C 0.2249(3) 0.23543(12) 0.09182(9) 0.0240(4) Uani 1 1 d . . . . .
H26 H 0.266443 0.247663 0.129406 0.029 Uiso 1 1 calc R U . . .
C27 C 0.1921(3) 0.29530(13) 0.05238(11) 0.0324(5) Uani 1 1 d . . . . .
H27 H 0.209988 0.347960 0.063438 0.039 Uiso 1 1 calc R U . . .
C28 C 0.1336(3) 0.27854(15) -0.00289(10) 0.0353(6) Uani 1 1 d . . . . .
H28 H 0.111913 0.319482 -0.029855 0.042 Uiso 1 1 calc R U . . .
C29 C 0.1071(3) 0.20209(14) -0.01853(10) 0.0324(5) Uani 1 1 d . . . . .
H29 H 0.067174 0.190299 -0.056455 0.039 Uiso 1 1 calc R U . . .
C30 C 0.1385(2) 0.14235(14) 0.02075(9) 0.0254(4) Uani 1 1 d . . . . .
H30 H 0.119558 0.089877 0.009416 0.030 Uiso 1 1 calc R U . . .
C31 C 0.3636(2) 0.04126(12) 0.10482(9) 0.0200(4) Uani 1 1 d . . . . .
C32 C 0.4251(3) 0.03709(13) 0.04823(10) 0.0270(5) Uani 1 1 d . . . . .
H32 H 0.387243 0.070386 0.018100 0.032 Uiso 1 1 calc R U . . .
C33 C 0.5418(3) -0.01552(15) 0.03540(12) 0.0358(6) Uani 1 1 d . . . . .
H33 H 0.582268 -0.018003 -0.003430 0.043 Uiso 1 1 calc R U . . .
C34 C 0.5988(3) -0.06392(14) 0.07868(11) 0.0354(6) Uani 1 1 d . . . . .
H34 H 0.677646 -0.099972 0.069679 0.042 Uiso 1 1 calc R U . . .
C35 C 0.5405(3) -0.05968(13) 0.13527(12) 0.0300(5) Uani 1 1 d . . . . .
H35 H 0.579455 -0.092823 0.165290 0.036 Uiso 1 1 calc R U . . .
C36 C 0.4253(2) -0.00707(12) 0.14822(10) 0.0243(4) Uani 1 1 d . . . . .
H36 H 0.387596 -0.003865 0.187442 0.029 Uiso 1 1 calc R U . . .
N1 N -0.1329(2) 0.25670(10) 0.32053(8) 0.0194(4) Uani 1 1 d D . . . .
H1N H -0.038(3) 0.2523(14) 0.3202(10) 0.023 Uiso 1 1 d D U . . .
N2 N -0.13702(17) 0.19550(9) 0.22916(7) 0.0157(3) Uani 1 1 d . . . . .
N3 N -0.03110(19) 0.07141(10) 0.16680(7) 0.0183(3) Uani 1 1 d . . . . .
N4 N 0.06751(19) 0.02969(9) 0.27745(7) 0.0182(3) Uani 1 1 d . . . . .
N5 N 0.2503(2) 0.05413(11) 0.34775(8) 0.0251(4) Uani 1 1 d D . . . .
H5N H 0.248(3) 0.0992(14) 0.3333(11) 0.030 Uiso 1 1 d D U . . .
O1 O 0.25811(16) 0.12629(8) 0.17794(6) 0.0186(3) Uani 1 1 d . . . . .

loop_
_atom_site_aniso_label
_atom_site_aniso_U_11
_atom_site_aniso_U_22
_atom_site_aniso_U_33
_atom_site_aniso_U_23
_atom_site_aniso_U_13
_atom_site_aniso_U_12
Fe1 0.01193(12) 0.01564(12) 0.01610(12) -0.00254(10) 0.00043(11) 0.00026(11)
Cl1 0.0132(2) 0.0171(2) 0.0228(2) -0.00382(18) -0.00140(18) 0.00041(18)
C1 0.0403(14) 0.0277(11) 0.0326(11) 0.0079(9) -0.0108(12) -0.0103(11)
C2 0.0224(11) 0.0263(11) 0.0270(11) -0.0033(9) -0.0036(9) -0.0045(9)
C3 0.0303(13) 0.0564(16) 0.0254(11) -0.0143(11) 0.0047(11) -0.0057(13)
C4 0.0220(11) 0.0220(10) 0.0192(9) -0.0031(7) -0.0003(8) -0.0036(9)
C5 0.0168(10) 0.0210(9) 0.0221(10) -0.0045(8) 0.0003(8) 0.0014(8)
C6 0.0152(9) 0.0173(8) 0.0163(8) 0.0023(7) 0.0014(8) -0.0022(7)
C7 0.0174(9) 0.0213(9) 0.0192(9) 0.0013(8) 0.0030(8) 0.0047(8)
C8 0.0126(10) 0.0290(10) 0.0209(9) 0.0059(8) 0.0000(7) 0.0032(8)
C9 0.0159(10) 0.0282(10) 0.0174(9) 0.0011(8) -0.0018(8) -0.0009(8)
C10 0.0154(10) 0.0206(9) 0.0165(9) 0.0001(7) -0.0003(8) -0.0013(8)
C11 0.0138(9) 0.0291(11) 0.0205(9) -0.0057(8) -0.0031(8) 0.0016(8)
C12 0.0139(10) 0.0229(9) 0.0273(10) -0.0067(8) 0.0021(8) -0.0050(8)
C13 0.0154(10) 0.0209(9) 0.0265(10) -0.0066(8) 0.0069(8) -0.0008(8)
C14 0.0226(11) 0.0189(9) 0.0379(11) -0.0053(9) 0.0072(10) -0.0048(8)
C15 0.0288(12) 0.0167(10) 0.0414(13) 0.0040(9) 0.0095(10) -0.0017(9)
C16 0.0289(13) 0.0217(10) 0.0308(11) 0.0064(8) 0.0029(10) 0.0000(9)
C17 0.0223(11) 0.0175(9) 0.0228(10) 0.0007(8) 0.0039(8) 0.0009(8)
C18 0.0283(12) 0.0220(10) 0.0198(10) 0.0010(8) -0.0043(9) 0.0026(9)
C19 0.0253(11) 0.0203(10) 0.0255(11) 0.0040(8) -0.0011(9) -0.0028(9)
C20 0.0389(15) 0.0331(12) 0.0367(12) 0.0094(10) -0.0009(12) -0.0100(12)
C21 0.0324(13) 0.0278(12) 0.0390(13) -0.0057(10) 0.0055(11) 0.0010(10)
C22 0.0287(13) 0.0295(12) 0.0415(13) 0.0085(10) -0.0098(11) -0.0023(10)
C23 0.0154(9) 0.0213(9) 0.0216(9) -0.0068(7) 0.0015(9) -0.0003(9)
C24 0.0149(10) 0.0207(9) 0.0184(9) -0.0063(7) 0.0018(8) -0.0017(8)
C25 0.0139(9) 0.0245(10) 0.0200(9) -0.0051(8) 0.0025(8) 0.0011(8)
C26 0.0212(11) 0.0259(10) 0.0250(10) -0.0044(8) 0.0018(9) -0.0003(9)
C27 0.0357(14) 0.0232(11) 0.0383(13) -0.0015(10) 0.0026(11) 0.0015(10)
C28 0.0387(15) 0.0372(13) 0.0300(12) 0.0085(10) 0.0030(11) 0.0096(11)
C29 0.0330(13) 0.0435(13) 0.0206(10) -0.0005(9) -0.0024(10) 0.0073(12)
C30 0.0255(11) 0.0298(11) 0.0208(9) -0.0069(9) 0.0004(8) 0.0009(10)
C31 0.0142(10) 0.0195(9) 0.0264(10) -0.0063(8) 0.0018(8) -0.0036(8)
C32 0.0218(11) 0.0302(11) 0.0289(11) -0.0068(9) 0.0039(9) -0.0004(10)
C33 0.0245(12) 0.0440(14) 0.0390(13) -0.0170(11) 0.0084(10) 0.0028(11)
C34 0.0153(10) 0.0328(12) 0.0581(15) -0.0169(11) 0.0009(12) 0.0031(11)
C35 0.0161(10) 0.0243(11) 0.0495(14) -0.0005(10) -0.0070(10) -0.0024(9)
C36 0.0164(10) 0.0247(10) 0.0320(11) -0.0024(8) -0.0009(9) -0.0037(9)
N1 0.0123(8) 0.0266(9) 0.0192(8) -0.0051(7) -0.0012(7) 0.0031(7)
N2 0.0131(8) 0.0178(7) 0.0162(7) -0.0004(6) 0.0003(7) 0.0001(6)
N3 0.0136(8) 0.0210(8) 0.0203(8) -0.0038(7) 0.0012(7) -0.0008(7)
N4 0.0163(8) 0.0165(7) 0.0218(8) -0.0029(6) 0.0036(7) -0.0004(6)
N5 0.0295(11) 0.0177(8) 0.0281(9) 0.0040(7) -0.0093(8) -0.0014(8)
O1 0.0159(7) 0.0236(7) 0.0162(6) -0.0066(5) 0.0016(5) -0.0027(6)

loop_
_atom_type_symbol
_atom_type_description
_atom_type_scat_dispersion_real
_atom_type_scat_dispersion_imag
_atom_type_scat_source
C C 0.0033 0.0016 'International Tables Vol C Tables 4.2.6.8 and 6.1.1.4'
H H 0.0000 0.0000 'International Tables Vol C Tables 4.2.6.8 and 6.1.1.4'
N N 0.0061 0.0033 'International Tables Vol C Tables 4.2.6.8 and 6.1.1.4'
O O 0.0106 0.0060 'International Tables Vol C Tables 4.2.6.8 and 6.1.1.4'
Cl Cl 0.1484 0.1585 'International Tables Vol C Tables 4.2.6.8 and 6.1.1.4'
Fe Fe 0.3463 0.8444 'International Tables Vol C Tables 4.2.6.8 and 6.1.1.4'

loop_
_geom_angle_atom_site_label_1
_geom_angle_atom_site_label_2
_geom_angle_atom_site_label_3
_geom_angle
_geom_angle_site_symmetry_1
_geom_angle_site_symmetry_3
_geom_angle_publ_flag
O1 Fe1 N4 105.15(6) . . ?
O1 Fe1 N3 82.14(6) . . ?
N4 Fe1 N3 77.65(6) . . ?
O1 Fe1 N2 135.74(6) . . ?
N4 Fe1 N2 106.75(6) . . ?
N3 Fe1 N2 75.67(6) . . ?
O1 Fe1 Cl1 96.82(4) . . ?
N4 Fe1 Cl1 108.96(4) . . ?
N3 Fe1 Cl1 173.30(5) . . ?
N2 Fe1 Cl1 100.91(4) . . ?
C4 C1 H1A 109.5 . . ?
C4 C1 H1B 109.5 . . ?
H1A C1 H1B 109.5 . . ?
C4 C1 H1C 109.5 . . ?
H1A C1 H1C 109.5 . . ?
H1B C1 H1C 109.5 . . ?
C4 C2 H2A 109.5 . . ?
C4 C2 H2B 109.5 . . ?
H2A C2 H2B 109.5 . . ?
C4 C2 H2C 109.5 . . ?
H2A C2 H2C 109.5 . . ?
H2B C2 H2C 109.5 . . ?
C4 C3 H3A 109.5 . . ?
C4 C3 H3B 109.5 . . ?
H3A C3 H3B 109.5 . . ?
C4 C3 H3C 109.5 . . ?
H3A C3 H3C 109.5 . . ?
H3B C3 H3C 109.5 . . ?
C1 C4 C2 110.07(19) . . ?
C1 C4 C5 109.98(17) . . ?
C2 C4 C5 111.40(17) . . ?
C1 C4 C3 110.07(19) . . ?
C2 C4 C3 108.86(18) . . ?
C5 C4 C3 106.39(18) . . ?
N1 C5 C4 113.14(17) . . ?
N1 C5 H5A 108.9 . . ?
C4 C5 H5A 109.0 . . ?
N1 C5 H5B 109.0 . . ?
C4 C5 H5B 109.0 . . ?
H5A C5 H5B 107.8 . . ?
N1 C6 N2 117.51(17) . . ?
N1 C6 C7 120.94(18) . . ?
N2 C6 C7 121.49(18) . . ?
C8 C7 C6 119.50(18) . . ?
C8 C7 H7 120.2 . . ?
C6 C7 H7 120.2 . . ?
C7 C8 C9 119.41(19) . . ?
C7 C8 H8 120.3 . . ?
C9 C8 H8 120.3 . . ?
C10 C9 C8 118.47(19) . . ?
C10 C9 H9 120.8 . . ?
C8 C9 H9 120.8 . . ?
N2 C10 C9 123.75(19) . . ?
N2 C10 C11 115.68(17) . . ?
C9 C10 C11 120.55(18) . . ?
N3 C11 C10 109.56(16) . . ?
N3 C11 H11A 109.8 . . ?
C10 C11 H11A 109.8 . . ?
N3 C11 H11B 109.8 . . ?
C10 C11 H11B 109.8 . . ?
H11A C11 H11B 108.2 . . ?
N3 C12 C13 112.00(16) . . ?
N3 C12 H12A 109.2 . . ?
C13 C12 H12A 109.2 . . ?
N3 C12 H12B 109.2 . . ?
C13 C12 H12B 109.2 . . ?
H12A C12 H12B 107.9 . . ?
N4 C13 C14 123.3(2) . . ?
N4 C13 C12 116.48(17) . . ?
C14 C13 C12 120.24(19) . . ?
C13 C14 C15 118.0(2) . . ?
C13 C14 H14 121.0 . . ?
C15 C14 H14 121.0 . . ?
C16 C15 C14 120.4(2) . . ?
C16 C15 H15 119.8 . . ?
C14 C15 H15 119.8 . . ?
C15 C16 C17 119.0(2) . . ?
C15 C16 H16 120.5 . . ?
C17 C16 H16 120.5 . . ?
N5 C17 N4 116.41(18) . . ?
N5 C17 C16 122.8(2) . . ?
N4 C17 C16 120.84(19) . . ?
N5 C18 C19 115.20(18) . . ?
N5 C18 H18A 108.5 . . ?
C19 C18 H18A 108.5 . . ?
N5 C18 H18B 108.5 . . ?
C19 C18 H18B 108.5 . . ?
H18A C18 H18B 107.5 . . ?
C20 C19 C22 109.57(19) . . ?
C20 C19 C21 109.69(19) . . ?
C22 C19 C21 109.49(19) . . ?
C20 C19 C18 109.74(19) . . ?
C22 C19 C18 107.20(18) . . ?
C21 C19 C18 111.11(18) . . ?
C19 C20 H20A 109.5 . . ?
C19 C20 H20B 109.5 . . ?
H20A C20 H20B 109.5 . . ?
C19 C20 H20C 109.5 . . ?
H20A C20 H20C 109.5 . . ?
H20B C20 H20C 109.5 . . ?
C19 C21 H21A 109.5 . . ?
C19 C21 H21B 109.5 . . ?
H21A C21 H21B 109.5 . . ?
C19 C21 H21C 109.5 . . ?
H21A C21 H21C 109.5 . . ?
H21B C21 H21C 109.5 . . ?
C19 C22 H22A 109.5 . . ?
C19 C22 H22B 109.5 . . ?
H22A C22 H22B 109.5 . . ?
C19 C22 H22C 109.5 . . ?
H22A C22 H22C 109.5 . . ?
H22B C22 H22C 109.5 . . ?
N3 C23 C24 111.53(15) . . ?
N3 C23 H23A 109.3 . . ?
C24 C23 H23A 109.3 . . ?
N3 C23 H23B 109.3 . . ?
C24 C23 H23B 109.3 . . ?
H23A C23 H23B 108.0 . . ?
O1 C24 C25 110.58(16) . . ?
O1 C24 C31 109.09(17) . . ?
C25 C24 C31 111.75(16) . . ?
O1 C24 C23 108.52(16) . . ?
C25 C24 C23 111.18(17) . . ?
C31 C24 C23 105.55(15) . . ?
C26 C25 C30 117.8(2) . . ?
C26 C25 C24 119.41(18) . . ?
C30 C25 C24 122.80(18) . . ?
C25 C26 C27 121.0(2) . . ?
C25 C26 H26 119.5 . . ?
C27 C26 H26 119.5 . . ?
C28 C27 C26 120.3(2) . . ?
C28 C27 H27 119.8 . . ?
C26 C27 H27 119.8 . . ?
C29 C28 C27 119.5(2) . . ?
C29 C28 H28 120.2 . . ?
C27 C28 H28 120.2 . . ?
C28 C29 C30 120.3(2) . . ?
C28 C29 H29 119.8 . . ?
C30 C29 H29 119.8 . . ?
C29 C30 C25 121.1(2) . . ?
C29 C30 H30 119.5 . . ?
C25 C30 H30 119.5 . . ?
C32 C31 C36 117.9(2) . . ?
C32 C31 C24 124.93(19) . . ?
C36 C31 C24 117.15(18) . . ?
C31 C32 C33 120.6(2) . . ?
C31 C32 H32 119.7 . . ?
C33 C32 H32 119.7 . . ?
C34 C33 C32 120.5(2) . . ?
C34 C33 H33 119.8 . . ?
C32 C33 H33 119.8 . . ?
C33 C34 C35 119.6(2) . . ?
C33 C34 H34 120.2 . . ?
C35 C34 H34 120.2 . . ?
C34 C35 C36 120.0(2) . . ?
C34 C35 H35 120.0 . . ?
C36 C35 H35 120.0 . . ?
C35 C36 C31 121.3(2) . . ?
C35 C36 H36 119.3 . . ?
C31 C36 H36 119.3 . . ?
C6 N1 C5 122.47(17) . . ?
C6 N1 H1N 117.7(16) . . ?
C5 N1 H1N 118.3(16) . . ?
C6 N2 C10 117.20(16) . . ?
C6 N2 Fe1 129.41(13) . . ?
C10 N2 Fe1 113.13(12) . . ?
C11 N3 C12 111.02(16) . . ?
C11 N3 C23 114.11(16) . . ?
C12 N3 C23 111.73(15) . . ?
C11 N3 Fe1 106.75(12) . . ?
C12 N3 Fe1 107.92(12) . . ?
C23 N3 Fe1 104.80(12) . . ?
C13 N4 C17 118.39(17) . . ?
C13 N4 Fe1 114.44(13) . . ?
C17 N4 Fe1 126.76(13) . . ?
C17 N5 C18 126.89(18) . . ?
C17 N5 H5N 114.7(18) . . ?
C18 N5 H5N 118.3(19) . . ?
C24 O1 Fe1 119.34(12) . . ?

loop_
_geom_bond_atom_site_label_1
_geom_bond_atom_site_label_2
_geom_bond_distance
_geom_bond_site_symmetry_2
_geom_bond_publ_flag
Fe1 O1 1.9221(14) . ?
Fe1 N4 2.1783(16) . ?
Fe1 N3 2.2039(17) . ?
Fe1 N2 2.2268(16) . ?
Fe1 Cl1 2.3972(5) . ?
C1 C4 1.527(3) . ?
C1 H1A 0.9800 . ?
C1 H1B 0.9800 . ?
C1 H1C 0.9800 . ?
C2 C4 1.529(3) . ?
C2 H2A 0.9800 . ?
C2 H2B 0.9800 . ?
C2 H2C 0.9800 . ?
C3 C4 1.531(3) . ?
C3 H3A 0.9800 . ?
C3 H3B 0.9800 . ?
C3 H3C 0.9800 . ?
C4 C5 1.531(3) . ?
C5 N1 1.449(2) . ?
C5 H5A 0.9900 . ?
C5 H5B 0.9900 . ?
C6 N1 1.357(3) . ?
C6 N2 1.359(2) . ?
C6 C7 1.411(3) . ?
C7 C8 1.367(3) . ?
C7 H7 0.9500 . ?
C8 C9 1.394(3) . ?
C8 H8 0.9500 . ?
C9 C10 1.371(3) . ?
C9 H9 0.9500 . ?
C10 N2 1.363(2) . ?
C10 C11 1.509(3) . ?
C11 N3 1.464(3) . ?
C11 H11A 0.9900 . ?
C11 H11B 0.9900 . ?
C12 N3 1.472(3) . ?
C12 C13 1.504(3) . ?
C12 H12A 0.9900 . ?
C12 H12B 0.9900 . ?
C13 N4 1.358(3) . ?
C13 C14 1.378(3) . ?
C14 C15 1.391(3) . ?
C14 H14 0.9500 . ?
C15 C16 1.368(3) . ?
C15 H15 0.9500 . ?
C16 C17 1.417(3) . ?
C16 H16 0.9500 . ?
C17 N5 1.347(3) . ?
C17 N4 1.358(3) . ?
C18 N5 1.450(3) . ?
C18 C19 1.536(3) . ?
C18 H18A 0.9900 . ?
C18 H18B 0.9900 . ?
C19 C20 1.527(3) . ?
C19 C22 1.528(3) . ?
C19 C21 1.531(3) . ?
C20 H20A 0.9800 . ?
C20 H20B 0.9800 . ?
C20 H20C 0.9800 . ?
C21 H21A 0.9800 . ?
C21 H21B 0.9800 . ?
C21 H21C 0.9800 . ?
C22 H22A 0.9800 . ?
C22 H22B 0.9800 . ?
C22 H22C 0.9800 . ?
C23 N3 1.473(3) . ?
C23 C24 1.565(3) . ?
C23 H23A 0.9900 . ?
C23 H23B 0.9900 . ?
C24 O1 1.390(2) . ?
C24 C25 1.539(3) . ?
C24 C31 1.546(3) . ?
C25 C26 1.389(3) . ?
C25 C30 1.404(3) . ?
C26 C27 1.391(3) . ?
C26 H26 0.9500 . ?
C27 C28 1.384(3) . ?
C27 H27 0.9500 . ?
C28 C29 1.377(4) . ?
C28 H28 0.9500 . ?
C29 C30 1.385(3) . ?
C29 H29 0.9500 . ?
C30 H30 0.9500 . ?
C31 C32 1.393(3) . ?
C31 C36 1.396(3) . ?
C32 C33 1.395(3) . ?
C32 H32 0.9500 . ?
C33 C34 1.379(4) . ?
C33 H33 0.9500 . ?
C34 C35 1.383(4) . ?
C34 H34 0.9500 . ?
C35 C36 1.387(3) . ?
C35 H35 0.9500 . ?
C36 H36 0.9500 . ?
N1 H1N 0.83(2) . ?
N5 H5N 0.84(2) . ?

loop_
_geom_hbond_atom_site_label_D
_geom_hbond_atom_site_label_H
_geom_hbond_atom_site_label_A
_geom_hbond_distance_DH
_geom_hbond_distance_HA
_geom_hbond_distance_DA
_geom_hbond_angle_DHA
_geom_hbond_site_symmetry_A
_geom_hbond_publ_flag
N1 H1N Cl1 0.83(2) 2.39(2) 3.2064(18) 167(2) . yes
N5 H5N Cl1 0.84(2) 2.40(2) 3.2395(19) 176(3) . yes

loop_
_geom_torsion_atom_site_label_1
_geom_torsion_atom_site_label_2
_geom_torsion_atom_site_label_3
_geom_torsion_atom_site_label_4
_geom_torsion
_geom_torsion_site_symmetry_1
_geom_torsion_site_symmetry_2
_geom_torsion_site_symmetry_3
_geom_torsion_site_symmetry_4
_geom_torsion_publ_flag
C1 C4 C5 N1 -54.9(2) . . . . ?
C2 C4 C5 N1 67.4(2) . . . . ?
C3 C4 C5 N1 -174.05(18) . . . . ?
N1 C6 C7 C8 -172.69(18) . . . . ?
N2 C6 C7 C8 4.5(3) . . . . ?
C6 C7 C8 C9 -2.7(3) . . . . ?
C7 C8 C9 C10 -0.9(3) . . . . ?
C8 C9 C10 N2 3.2(3) . . . . ?
C8 C9 C10 C11 -177.99(18) . . . . ?
N2 C10 C11 N3 36.3(2) . . . . ?
C9 C10 C11 N3 -142.63(19) . . . . ?
N3 C12 C13 N4 30.1(2) . . . . ?
N3 C12 C13 C14 -151.27(19) . . . . ?
N4 C13 C14 C15 1.0(3) . . . . ?
C12 C13 C14 C15 -177.50(19) . . . . ?
C13 C14 C15 C16 -2.1(3) . . . . ?
C14 C15 C16 C17 0.3(3) . . . . ?
C15 C16 C17 N5 -177.5(2) . . . . ?
C15 C16 C17 N4 2.6(3) . . . . ?
N5 C18 C19 C20 58.0(2) . . . . ?
N5 C18 C19 C22 176.94(18) . . . . ?
N5 C18 C19 C21 -63.5(2) . . . . ?
N3 C23 C24 O1 41.3(2) . . . . ?
N3 C23 C24 C25 -80.5(2) . . . . ?
N3 C23 C24 C31 158.17(16) . . . . ?
O1 C24 C25 C26 9.5(3) . . . . ?
C31 C24 C25 C26 -112.2(2) . . . . ?
C23 C24 C25 C26 130.1(2) . . . . ?
O1 C24 C25 C30 -168.48(18) . . . . ?
C31 C24 C25 C30 69.8(2) . . . . ?
C23 C24 C25 C30 -47.9(3) . . . . ?
C30 C25 C26 C27 1.0(3) . . . . ?
C24 C25 C26 C27 -177.1(2) . . . . ?
C25 C26 C27 C28 -1.0(4) . . . . ?
C26 C27 C28 C29 0.4(4) . . . . ?
C27 C28 C29 C30 0.1(4) . . . . ?
C28 C29 C30 C25 -0.1(4) . . . . ?
C26 C25 C30 C29 -0.5(3) . . . . ?
C24 C25 C30 C29 177.5(2) . . . . ?
O1 C24 C31 C32 -139.0(2) . . . . ?
C25 C24 C31 C32 -16.5(3) . . . . ?
C23 C24 C31 C32 104.5(2) . . . . ?
O1 C24 C31 C36 42.9(2) . . . . ?
C25 C24 C31 C36 165.48(17) . . . . ?
C23 C24 C31 C36 -73.5(2) . . . . ?
C36 C31 C32 C33 1.8(3) . . . . ?
C24 C31 C32 C33 -176.3(2) . . . . ?
C31 C32 C33 C34 -0.4(4) . . . . ?
C32 C33 C34 C35 -0.5(4) . . . . ?
C33 C34 C35 C36 0.1(3) . . . . ?
C34 C35 C36 C31 1.3(3) . . . . ?
C32 C31 C36 C35 -2.3(3) . . . . ?
C24 C31 C36 C35 175.95(19) . . . . ?
N2 C6 N1 C5 -174.33(17) . . . . ?
C7 C6 N1 C5 2.9(3) . . . . ?
C4 C5 N1 C6 159.83(18) . . . . ?
N1 C6 N2 C10 174.91(17) . . . . ?
C7 C6 N2 C10 -2.3(3) . . . . ?
N1 C6 N2 Fe1 1.1(2) . . . . ?
C7 C6 N2 Fe1 -176.11(13) . . . . ?
C9 C10 N2 C6 -1.5(3) . . . . ?
C11 C10 N2 C6 179.60(17) . . . . ?
C9 C10 N2 Fe1 173.26(16) . . . . ?
C11 C10 N2 Fe1 -5.6(2) . . . . ?
C10 C11 N3 C12 69.9(2) . . . . ?
C10 C11 N3 C23 -162.72(16) . . . . ?
C10 C11 N3 Fe1 -47.44(18) . . . . ?
C13 C12 N3 C11 -153.67(16) . . . . ?
C13 C12 N3 C23 77.7(2) . . . . ?
C13 C12 N3 Fe1 -37.00(18) . . . . ?
C24 C23 N3 C11 83.9(2) . . . . ?
C24 C23 N3 C12 -149.10(16) . . . . ?
C24 C23 N3 Fe1 -32.49(18) . . . . ?
C14 C13 N4 C17 1.8(3) . . . . ?
C12 C13 N4 C17 -179.62(17) . . . . ?
C14 C13 N4 Fe1 174.96(16) . . . . ?
C12 C13 N4 Fe1 -6.5(2) . . . . ?
N5 C17 N4 C13 176.44(18) . . . . ?
C16 C17 N4 C13 -3.6(3) . . . . ?
N5 C17 N4 Fe1 4.2(3) . . . . ?
C16 C17 N4 Fe1 -175.81(15) . . . . ?
N4 C17 N5 C18 -169.92(19) . . . . ?
C16 C17 N5 C18 10.1(3) . . . . ?
C19 C18 N5 C17 94.6(3) . . . . ?
C25 C24 O1 Fe1 92.59(17) . . . . ?
C31 C24 O1 Fe1 -144.12(13) . . . . ?
C23 C24 O1 Fe1 -29.6(2) . . . . ?
